data_4035194
loop_
_publ_author_name
'Liang, Deqiang'
'Dong, Qishan'
'Xu, Penghui'
'Dong, Ying'
'Li, Weili'
'Ma, Yinhai'

_publ_section_title
;
 Synthesis of CF<sub>3</sub>CH<sub>2</sub>-Containing Indolines by
 Transition-Metal-Free Aryltrifluoromethylation of Unactivated Alkenes.
;
_journal_issue 19
_journal_name_full 'The Journal of organic chemistry'
_journal_page_first 11978
_journal_page_last 11986
_journal_paper_doi 10.1021/acs.joc.8b01861
_journal_volume 83
_journal_year 2018
_chemical_formula_moiety 'C17 H16 F3 N O2 S'
_chemical_formula_sum 'C17 H16 F3 N O2 S'
_chemical_formula_weight 355.37
_space_group_crystal_system triclinic
_space_group_IT_number 2
_space_group_name_Hall '-P 1'
_space_group_name_H-M_alt 'P -1'
_atom_sites_solution_hydrogens geom
_atom_sites_solution_primary iterative
_atom_sites_solution_secondary difmap
_audit_creation_date 2018-09-05
_audit_creation_method
;
  Olex2 1.2
  (compiled Apr 23 2013 17:54:37, GUI svn.r4466)
;
_cell_angle_alpha 94.560(15)
_cell_angle_beta 105.319(17)
_cell_angle_gamma 101.949(16)
_cell_formula_units_Z 2
_cell_length_a 8.2932(16)
_cell_length_b 9.6779(17)
_cell_length_c 10.890(2)
_cell_measurement_reflns_used 1364
_cell_measurement_temperature 293(2)
_cell_measurement_theta_max 69.8270
_cell_measurement_theta_min 4.7250
_cell_volume 816.3(3)
_computing_cell_refinement 'CrysAlisPro 1.171.38.41 (Rigaku OD, 2015)'
_computing_data_collection 'CrysAlisPro 1.171.38.41 (Rigaku OD, 2015)'
_computing_data_reduction 'CrysAlisPro 1.171.38.41 (Rigaku OD, 2015)'
_computing_molecular_graphics
;
O. V. Dolomanov, L. J. Bourhis, R. J. Gildea, J. A. K. Howard and H. Puschmann,
OLEX2: a complete structure solution, refinement and analysis program.
J. Appl. Cryst. (2009). 42, 339-341.
;
_computing_publication_material
;
O. V. Dolomanov, L. J. Bourhis, R. J. Gildea, J. A. K. Howard and H. Puschmann,
OLEX2: a complete structure solution, refinement and analysis program.
J. Appl. Cryst. (2009). 42, 339-341.
;
_computing_structure_refinement
;
SHELXL, G.M. Sheldrick, Acta Cryst.
(2008). A64, 112-122
;
_computing_structure_solution 'SUPERFLIP, J. Appl. Cryst. (2007) 40, 786-790'
_diffrn_ambient_temperature 293(2)
_diffrn_detector 'CCD plate'
_diffrn_detector_area_resol_mean 16.0793
_diffrn_detector_type Eos
_diffrn_measured_fraction_theta_full 0.9790
_diffrn_measured_fraction_theta_max 0.9508
_diffrn_measurement_details
;
List of Runs (angles in degrees, time in seconds):

  # Type    Start    End  Width  t~exp~   \w     \q     \k     \f   Frames
--------------------------------------------------------------------------
  1  \w     28.00  69.00   1.00    1.00    --    0.00  57.00 -60.00   41
  2  \w     46.00 117.00   1.00    2.48    --   54.00  57.00 -90.00   71
  3  \w    135.00 177.00   1.00    2.48    --  108.00  37.00   0.00   42
  4  \w    141.00 169.00   1.00    2.48    --  108.00  37.00  60.00   28
  5  \w    102.00 170.00   1.00    2.48    --  108.00  63.00 150.00   68
  6  \w     88.00 137.00   1.00    2.48    --  108.00  37.00  60.00   49
  7  \w     84.00 110.00   1.00    2.48    --  108.00  37.00   0.00   26
  8  \w    116.00 142.00   1.00    2.48    --  108.00 111.00 -90.00   26
  9  \w     75.00 140.00   1.00    2.48    --  108.00 -25.00-180.00   65
 10  \w     71.00 107.00   1.00    2.48    --  108.00-111.00   0.00   36
 11  \w     58.00 127.00   1.00    2.48    --  108.00 -50.00  60.00   69
 12  \w     51.00 138.00   1.00    2.48    --  108.00 -91.00  60.00   87
 13  \w     49.00 128.00   1.00    2.48    --  108.00 -37.00   0.00   79
 14  \w     46.00 113.00   1.00    2.48    --   54.00  57.00 150.00   67
 15  \w     40.00 112.00   1.00    2.48    --  108.00 -63.00 -60.00   72
 16  \w     45.00 110.00   1.00    2.48    --  108.00 -63.00-150.00   65
 17  \w     39.00 110.00   1.00    2.48    --   54.00-125.00-120.00   71
 18  \w     32.00  60.00   1.00    2.48    --   54.00 -37.00-120.00   28
 19  \w     35.00  68.00   1.00    2.48    --  108.00 -25.00-180.00   33
 20  \w     40.00 115.00   1.00    2.48    --   54.00  57.00-150.00   75
 21  \w     -2.00  46.00   1.00    2.48    --   54.00 -57.00 -30.00   48
 22  \w     36.00 111.00   1.00    2.48    --  108.00-111.00-120.00   75
 23  \w     -9.00  69.00   1.00    2.48    --   54.00 -77.00  60.00   78
 24  \w     -9.00  18.00   1.00    1.00    --    0.00 -57.00 150.00   27
 25  \w    -52.00 -27.00   1.00    1.00    --    0.00 -57.00 150.00   25
 26  \w    -16.00  22.00   1.00    1.00    --    0.00  57.00 -60.00   38
;
_diffrn_measurement_device 'four-circle diffractometer'
_diffrn_measurement_device_type 'SuperNova, Dual, Cu at zero, Eos'
_diffrn_measurement_method '\w scans'
_diffrn_orient_matrix_type 'CrysAlisPro convention (1999,Acta A55,543-557)'
_diffrn_orient_matrix_UB_11 0.0790204000
_diffrn_orient_matrix_UB_12 -0.0936402000
_diffrn_orient_matrix_UB_13 0.0957575000
_diffrn_orient_matrix_UB_21 -0.1650370000
_diffrn_orient_matrix_UB_22 -0.0308373000
_diffrn_orient_matrix_UB_23 0.0429968000
_diffrn_orient_matrix_UB_31 -0.0763348000
_diffrn_orient_matrix_UB_32 -0.1315357000
_diffrn_orient_matrix_UB_33 -0.1045884000
_diffrn_radiation_monochromator mirror
_diffrn_radiation_probe x-ray
_diffrn_radiation_type 'Cu K\a'
_diffrn_radiation_wavelength 1.54184
_diffrn_reflns_av_R_equivalents 0.0405
_diffrn_reflns_av_unetI/netI 0.0536
_diffrn_reflns_limit_h_max 9
_diffrn_reflns_limit_h_min -9
_diffrn_reflns_limit_k_max 10
_diffrn_reflns_limit_k_min -11
_diffrn_reflns_limit_l_max 9
_diffrn_reflns_limit_l_min -12
_diffrn_reflns_number 4456
_diffrn_reflns_theta_full 63.64
_diffrn_reflns_theta_max 63.64
_diffrn_reflns_theta_min 4.25
_diffrn_source 'micro-focus sealed X-ray tube'
_diffrn_source_type 'SuperNova (Cu) X-ray Source'
_exptl_absorpt_coefficient_mu 2.152
_exptl_absorpt_correction_T_max 1.00000
_exptl_absorpt_correction_T_min 0.54475
_exptl_absorpt_correction_type multi-scan
_exptl_absorpt_process_details
;
CrysAlisPro 1.171.38.41 (Rigaku Oxford Diffraction, 2015)
Empirical absorption correction using spherical harmonics,
 implemented in SCALE3 ABSPACK scaling algorithm.
;
_exptl_crystal_colour colourless
_exptl_crystal_density_diffrn 1.446
_exptl_crystal_density_method 'not measured'
_exptl_crystal_description plate
_exptl_crystal_F_000 368
_exptl_crystal_size_max 0.21
_exptl_crystal_size_mid 0.10
_exptl_crystal_size_min 0.02
_refine_diff_density_max 0.241
_refine_diff_density_min -0.353
_refine_diff_density_rms 0.054
_refine_ls_extinction_method none
_refine_ls_goodness_of_fit_ref 1.145
_refine_ls_hydrogen_treatment mixed
_refine_ls_matrix_type full
_refine_ls_number_parameters 218
_refine_ls_number_reflns 2590
_refine_ls_number_restraints 0
_refine_ls_restrained_S_all 1.145
_refine_ls_R_factor_all 0.0909
_refine_ls_R_factor_gt 0.0628
_refine_ls_shift/su_max 0.002
_refine_ls_shift/su_mean 0.000
_refine_ls_structure_factor_coef Fsqd
_refine_ls_weighting_details 'calc w=1/[\s^2^(Fo^2^)+(0.0557P)^2^+0.9348P] where P=(Fo^2^+2Fc^2^)/3'
_refine_ls_weighting_scheme calc
_refine_ls_wR_factor_gt 0.1644
_refine_ls_wR_factor_ref 0.1787
_reflns_number_gt 1792
_reflns_number_total 2590
_reflns_threshold_expression >2sigma(I)
_cod_data_source_file jo8b01861_si_002.cif
_cod_data_source_block exp_2846
_cod_original_cell_volume 816.4(3)
_cod_database_code 4035194
_reflns_odcompleteness_completeness 97.90
_reflns_odcompleteness_iscentric 1
_reflns_odcompleteness_theta 66.97
_olex2_refinement_description
;
1. Fixed Uiso
 At 1.2 times of:
  All C(H) groups, All C(H,H) groups
 At 1.5 times of:
  All C(H,H,H) groups
2.a Secondary CH2 refined with riding coordinates:
 C14(H14A,H14B), C16(H16A,H16B)
2.b Aromatic/amide H refined with riding coordinates:
 C1(H1), C2(H2), C3(H3), C4(H4), C5(H5), C8(H8), C9(H9), C10(H10), C11(H11)
2.c Idealised Me refined as rotating group:
 C15(H15A,H15B,H15C)
;
_oxdiff_exptl_absorpt_empirical_details
;
Empirical correction (ABSPACK) includes:
- Absorption correction using spherical harmonics
- Frame scaling
;
_oxdiff_exptl_absorpt_empirical_full_max 1.478
_oxdiff_exptl_absorpt_empirical_full_min 0.637

loop_
_space_group_symop_id
_space_group_symop_operation_xyz
1 'x, y, z'
2 '-x, -y, -z'

loop_
_atom_site_label
_atom_site_type_symbol
_atom_site_fract_x
_atom_site_fract_y
_atom_site_fract_z
_atom_site_U_iso_or_equiv
_atom_site_adp_type
_atom_site_occupancy
_atom_site_symmetry_multiplicity
_atom_site_calc_flag
_atom_site_refinement_flags_posn
C1 C 0.0640(7) 0.2400(6) 1.0057(5) 0.0701(15) Uani 1 1 d .
H1 H -0.0047 0.1506 1.0047 0.084 Uiso 1 1 calc R
C2 C 0.1872(9) 0.3083(8) 1.1159(6) 0.0896(19) Uani 1 1 d .
H2 H 0.2033 0.2649 1.1900 0.108 Uiso 1 1 calc R
C3 C 0.2869(9) 0.4404(8) 1.1172(6) 0.091(2) Uani 1 1 d .
H3 H 0.3706 0.4864 1.1924 0.109 Uiso 1 1 calc R
C4 C 0.2648(8) 0.5059(7) 1.0084(7) 0.0882(18) Uani 1 1 d .
H4 H 0.3325 0.5961 1.0104 0.106 Uiso 1 1 calc R
C5 C 0.1419(7) 0.4372(5) 0.8961(6) 0.0686(14) Uani 1 1 d .
H5 H 0.1266 0.4801 0.8218 0.082 Uiso 1 1 calc R
C6 C 0.0421(6) 0.3043(5) 0.8959(4) 0.0516(11) Uani 1 1 d .
C7 C 0.1222(5) 0.2165(4) 0.6121(4) 0.0429(10) Uani 1 1 d .
C8 C 0.1010(6) 0.3263(5) 0.5403(4) 0.0541(12) Uani 1 1 d .
H8 H 0.0044 0.3637 0.5301 0.065 Uiso 1 1 calc R
C9 C 0.2282(7) 0.3788(5) 0.4838(5) 0.0638(13) Uani 1 1 d .
H9 H 0.2184 0.4540 0.4364 0.077 Uiso 1 1 calc R
C10 C 0.3688(7) 0.3209(5) 0.4972(5) 0.0682(14) Uani 1 1 d .
H10 H 0.4515 0.3560 0.4569 0.082 Uiso 1 1 calc R
C11 C 0.3893(6) 0.2116(5) 0.5696(5) 0.0595(13) Uani 1 1 d .
H11 H 0.4858 0.1741 0.5791 0.071 Uiso 1 1 calc R
C12 C 0.2647(5) 0.1587(4) 0.6278(4) 0.0455(10) Uani 1 1 d .
C13 C 0.2619(5) 0.0470(4) 0.7175(4) 0.0452(10) Uani 1 1 d .
C14 C 0.0700(5) 0.0122(4) 0.7158(4) 0.0485(11) Uani 1 1 d .
H14A H 0.0064 -0.0747 0.6577 0.058 Uiso 1 1 calc R
H14B H 0.0594 0.0005 0.8012 0.058 Uiso 1 1 calc R
C15 C 0.3787(6) 0.1142(5) 0.8528(4) 0.0599(13) Uani 1 1 d .
H15A H 0.4965 0.1371 0.8516 0.090 Uiso 1 1 calc GR
H15B H 0.3649 0.0479 0.9124 0.090 Uiso 1 1 calc GR
H15C H 0.3476 0.1997 0.8789 0.090 Uiso 1 1 calc GR
C16 C 0.3151(6) -0.0830(5) 0.6648(4) 0.0527(11) Uani 1 1 d .
H16A H 0.2377 -0.1196 0.5794 0.063 Uiso 1 1 calc R
H16B H 0.4296 -0.0508 0.6557 0.063 Uiso 1 1 calc R
C17 C 0.3164(7) -0.2029(5) 0.7419(5) 0.0648(14) Uani 1 1 d .
F1 F 0.1748(5) -0.2400(4) 0.7797(4) 0.1019(12) Uani 1 1 d .
F2 F 0.4475(5) -0.1781(4) 0.8477(3) 0.1102(13) Uani 1 1 d .
F3 F 0.3261(5) -0.3219(3) 0.6765(3) 0.0939(11) Uani 1 1 d .
N1 N 0.0046(4) 0.1375(4) 0.6703(3) 0.0458(9) Uani 1 1 d .
O1 O -0.1715(4) 0.3131(4) 0.6749(3) 0.0664(10) Uani 1 1 d .
O2 O -0.2210(4) 0.0960(4) 0.7798(4) 0.0742(11) Uani 1 1 d .
S1 S -0.10548(14) 0.21197(13) 0.75083(12) 0.0563(4) Uani 1 1 d .

loop_
_atom_site_aniso_label
_atom_site_aniso_U_11
_atom_site_aniso_U_22
_atom_site_aniso_U_33
_atom_site_aniso_U_23
_atom_site_aniso_U_13
_atom_site_aniso_U_12
C1 0.081(4) 0.070(4) 0.068(4) 0.012(3) 0.032(3) 0.024(3)
C2 0.107(5) 0.105(5) 0.068(4) 0.015(4) 0.030(4) 0.040(4)
C3 0.084(4) 0.111(6) 0.072(4) -0.014(4) 0.010(4) 0.035(4)
C4 0.088(4) 0.065(4) 0.096(5) -0.013(4) 0.016(4) 0.007(3)
C5 0.077(4) 0.055(3) 0.075(4) 0.006(3) 0.023(3) 0.018(3)
C6 0.051(3) 0.054(3) 0.057(3) 0.003(2) 0.020(2) 0.023(2)
C7 0.042(2) 0.039(2) 0.044(2) -0.005(2) 0.0116(19) 0.0054(18)
C8 0.058(3) 0.044(3) 0.059(3) 0.006(2) 0.015(2) 0.015(2)
C9 0.080(4) 0.047(3) 0.066(3) 0.009(3) 0.025(3) 0.011(3)
C10 0.074(4) 0.055(3) 0.081(4) 0.012(3) 0.040(3) 0.005(3)
C11 0.048(3) 0.056(3) 0.076(3) 0.005(3) 0.026(2) 0.010(2)
C12 0.039(2) 0.044(2) 0.049(3) -0.003(2) 0.011(2) 0.0063(19)
C13 0.043(2) 0.044(2) 0.050(3) 0.003(2) 0.012(2) 0.015(2)
C14 0.049(2) 0.040(2) 0.057(3) 0.004(2) 0.016(2) 0.011(2)
C15 0.054(3) 0.060(3) 0.055(3) -0.010(3) 0.003(2) 0.015(2)
C16 0.053(3) 0.052(3) 0.056(3) 0.004(2) 0.016(2) 0.019(2)
C17 0.077(4) 0.058(3) 0.062(3) 0.001(3) 0.014(3) 0.032(3)
F1 0.118(3) 0.085(2) 0.145(3) 0.060(2) 0.077(3) 0.051(2)
F2 0.132(3) 0.095(3) 0.083(2) 0.014(2) -0.022(2) 0.051(2)
F3 0.130(3) 0.0579(19) 0.104(3) 0.0030(18) 0.036(2) 0.045(2)
N1 0.0417(19) 0.040(2) 0.058(2) 0.0030(18) 0.0174(17) 0.0129(16)
O1 0.0557(19) 0.077(2) 0.076(2) 0.0169(19) 0.0148(17) 0.0392(18)
O2 0.0485(19) 0.073(2) 0.106(3) 0.010(2) 0.040(2) 0.0031(17)
S1 0.0433(6) 0.0589(7) 0.0729(8) 0.0068(6) 0.0235(6) 0.0182(5)

loop_
_atom_type_symbol
_atom_type_description
_atom_type_scat_dispersion_real
_atom_type_scat_dispersion_imag
_atom_type_scat_source
C C 0.0181 0.0091 'International Tables Vol C Tables 4.2.6.8 and 6.1.1.4'
H H 0.0000 0.0000 'International Tables Vol C Tables 4.2.6.8 and 6.1.1.4'
N N 0.0311 0.0180 'International Tables Vol C Tables 4.2.6.8 and 6.1.1.4'
O O 0.0492 0.0322 'International Tables Vol C Tables 4.2.6.8 and 6.1.1.4'
F F 0.0727 0.0534 'International Tables Vol C Tables 4.2.6.8 and 6.1.1.4'
S S 0.3331 0.5567 'International Tables Vol C Tables 4.2.6.8 and 6.1.1.4'

loop_
_geom_angle_atom_site_label_1
_geom_angle_atom_site_label_2
_geom_angle_atom_site_label_3
_geom_angle
C2 C1 H1 120.2
C2 C1 C6 119.7(6)
C6 C1 H1 120.2
C1 C2 H2 120.0
C1 C2 C3 120.0(6)
C3 C2 H2 120.0
C2 C3 H3 119.6
C2 C3 C4 120.7(6)
C4 C3 H3 119.6
C3 C4 H4 120.1
C3 C4 C5 119.8(6)
C5 C4 H4 120.1
C4 C5 H5 120.5
C6 C5 C4 119.0(5)
C6 C5 H5 120.5
C1 C6 S1 119.9(4)
C5 C6 C1 120.8(5)
C5 C6 S1 119.1(4)
C8 C7 C12 122.0(4)
C8 C7 N1 128.4(4)
C12 C7 N1 109.4(4)
C7 C8 H8 121.1
C7 C8 C9 117.9(4)
C9 C8 H8 121.1
C8 C9 H9 119.7
C10 C9 C8 120.7(5)
C10 C9 H9 119.7
C9 C10 H10 119.5
C9 C10 C11 121.1(5)
C11 C10 H10 119.5
C10 C11 H11 120.4
C10 C11 C12 119.1(4)
C12 C11 H11 120.4
C7 C12 C13 111.2(4)
C11 C12 C7 119.3(4)
C11 C12 C13 129.4(4)
C12 C13 C14 101.3(3)
C12 C13 C15 109.3(4)
C12 C13 C16 110.5(3)
C15 C13 C14 110.6(4)
C16 C13 C14 112.4(3)
C16 C13 C15 112.2(3)
C13 C14 H14A 110.7
C13 C14 H14B 110.7
H14A C14 H14B 108.8
N1 C14 C13 105.1(3)
N1 C14 H14A 110.7
N1 C14 H14B 110.7
C13 C15 H15A 109.5
C13 C15 H15B 109.5
C13 C15 H15C 109.5
H15A C15 H15B 109.5
H15A C15 H15C 109.5
H15B C15 H15C 109.5
C13 C16 H16A 108.1
C13 C16 H16B 108.1
H16A C16 H16B 107.3
C17 C16 C13 116.8(4)
C17 C16 H16A 108.1
C17 C16 H16B 108.1
F1 C17 C16 113.5(4)
F2 C17 C16 114.2(5)
F2 C17 F1 105.9(5)
F2 C17 F3 105.0(4)
F3 C17 C16 112.4(4)
F3 C17 F1 105.0(4)
C7 N1 C14 108.6(3)
C7 N1 S1 123.4(3)
C14 N1 S1 119.0(3)
N1 S1 C6 106.91(19)
O1 S1 C6 108.9(2)
O1 S1 N1 106.06(19)
O2 S1 C6 108.5(2)
O2 S1 N1 105.5(2)
O2 S1 O1 120.2(2)

loop_
_geom_bond_atom_site_label_1
_geom_bond_atom_site_label_2
_geom_bond_distance
C1 H1 0.9300
C1 C2 1.367(8)
C1 C6 1.378(7)
C2 H2 0.9300
C2 C3 1.368(9)
C3 H3 0.9300
C3 C4 1.375(9)
C4 H4 0.9300
C4 C5 1.381(8)
C5 H5 0.9300
C5 C6 1.377(7)
C6 S1 1.759(5)
C7 C8 1.381(6)
C7 C12 1.387(6)
C7 N1 1.425(5)
C8 H8 0.9300
C8 C9 1.386(6)
C9 H9 0.9300
C9 C10 1.374(7)
C10 H10 0.9300
C10 C11 1.380(7)
C11 H11 0.9300
C11 C12 1.382(6)
C12 C13 1.514(6)
C13 C14 1.552(6)
C13 C15 1.538(6)
C13 C16 1.535(6)
C14 H14A 0.9700
C14 H14B 0.9700
C14 N1 1.496(5)
C15 H15A 0.9600
C15 H15B 0.9600
C15 H15C 0.9600
C16 H16A 0.9700
C16 H16B 0.9700
C16 C17 1.485(6)
C17 F1 1.335(6)
C17 F2 1.324(6)
C17 F3 1.334(5)
N1 S1 1.648(3)
O1 S1 1.433(3)
O2 S1 1.431(3)

loop_
_geom_torsion_atom_site_label_1
_geom_torsion_atom_site_label_2
_geom_torsion_atom_site_label_3
_geom_torsion_atom_site_label_4
_geom_torsion
C1 C2 C3 C4 0.0(10)
C1 C6 S1 N1 -95.5(4)
C1 C6 S1 O1 150.3(4)
C1 C6 S1 O2 17.9(4)
C2 C1 C6 C5 -0.6(7)
C2 C1 C6 S1 175.5(4)
C2 C3 C4 C5 -0.6(9)
C3 C4 C5 C6 0.7(8)
C4 C5 C6 C1 -0.1(7)
C4 C5 C6 S1 -176.2(4)
C5 C6 S1 N1 80.6(4)
C5 C6 S1 O1 -33.6(4)
C5 C6 S1 O2 -166.0(4)
C6 C1 C2 C3 0.6(9)
C7 C8 C9 C10 1.3(8)
C7 C12 C13 C14 18.1(5)
C7 C12 C13 C15 -98.7(4)
C7 C12 C13 C16 137.4(4)
C7 N1 S1 C6 -71.1(4)
C7 N1 S1 O1 45.0(4)
C7 N1 S1 O2 173.5(3)
C8 C7 C12 C11 -0.3(7)
C8 C7 C12 C13 176.3(4)
C8 C7 N1 C14 169.2(4)
C8 C7 N1 S1 -44.3(6)
C8 C9 C10 C11 -1.6(8)
C9 C10 C11 C12 0.9(8)
C10 C11 C12 C7 0.0(7)
C10 C11 C12 C13 -175.9(5)
C11 C12 C13 C14 -165.7(5)
C11 C12 C13 C15 77.5(6)
C11 C12 C13 C16 -46.4(6)
C12 C7 C8 C9 -0.4(7)
C12 C7 N1 C14 -5.5(5)
C12 C7 N1 S1 141.0(3)
C12 C13 C14 N1 -20.1(4)
C12 C13 C16 C17 -179.3(4)
C13 C14 N1 C7 16.6(4)
C13 C14 N1 S1 -131.6(3)
C13 C16 C17 F1 47.0(6)
C13 C16 C17 F2 -74.5(6)
C13 C16 C17 F3 166.0(4)
C14 C13 C16 C17 -66.9(5)
C14 N1 S1 C6 72.2(3)
C14 N1 S1 O1 -171.6(3)
C14 N1 S1 O2 -43.1(4)
C15 C13 C14 N1 95.6(4)
C15 C13 C16 C17 58.5(5)
C16 C13 C14 N1 -138.1(4)
N1 C7 C8 C9 -174.5(4)
N1 C7 C12 C11 174.8(4)
N1 C7 C12 C13 -8.6(5)
